data_1526824
loop_
_publ_author_name
'Lambert, S.'
'Leligny, H.'
'Grebille, D.'

_publ_section_title
;
 Three forms of the misfit layered cobaltite (Ca2 Co O3) (Co O2)1.62. A 4D
 structural investigation
;
_journal_name_full 'Journal of Solid State Chemistry'
_journal_page_first 322
_journal_page_last 331
_journal_volume 160
_journal_year 2001
_chemical_formula_sum 'Ca2 Co0.984 O2.652'
_space_group_IT_number 12
_symmetry_space_group_name_Hall '-C 2y'
_symmetry_space_group_name_H-M 'C 1 2/m 1'
_cell_angle_alpha 90
_cell_angle_beta 95.86
_cell_angle_gamma 90
_cell_formula_units_Z 6
_cell_length_a 4.836
_cell_length_b 4.5462
_cell_length_c 32.473
_cell_volume 710.202
_citation_journal_id_ASTM JSSCBI
_cod_data_source_file Lambert_JSSCBI_2001_1631.cif
_cod_data_source_block Ca2Co0.984O2.652
_cod_original_cell_volume 710.2018
_cod_database_code 1526824

loop_
_symmetry_equiv_pos_as_xyz
x,y,z
-x,y,-z
-x,-y,-z
x,-y,z
x+1/2,y+1/2,z
-x+1/2,y+1/2,-z
-x+1/2,-y+1/2,-z
x+1/2,-y+1/2,z

loop_
_atom_site_label
_atom_site_type_symbol
_atom_site_fract_x
_atom_site_fract_y
_atom_site_fract_z
_atom_site_occupancy
_atom_site_U_iso_or_equiv
Co4 Co 0.472 0.056 0.3332 0.14 0.0
O6 O 0.967 0 0.3327 0.283 0.0
Ca3 Ca 0.0943 0 0.045845 1 0.0
O5 O 0 0.429 0 0.369 0.0
Co5 Co 0.617 0.053 0.3332 0.13 0.0
Co2 Co 0.0761 0.0592 0 0.15 0.0
Co3 Co 0.546 0 0.3333 0.404 0.0
Ca1 Ca 0.5531 0 0.07502 1 0.0
O4 O 0.132 0.5 0 0.129 0.0
Co1 Co 0 0 0 0.466 0.0
Ca2 Ca -0.0083 0 0.07502 1 0.0
O3 O 0.5048 0 0.278 1 0.0
O1 O 0.0345 0 0.0551 1 0.0
O7 O 0.105 0 0.3326 0.197 0.0
O2 O 0.5826 0 0.3888 1 0.0
